data_1560320
loop_
_publ_author_name
'Ma, Xin'
'Zhang, Yixin'
'Jian, Zhongbao'

_publ_section_title
;
 Tunable branching and living character in ethylene polymerization using
 &#x201C;polyethylene glycol sandwich&#x201D; \a-diimine nickel catalysts
;
_journal_issue 9
_journal_name_full 'Polymer Chemistry'
_journal_page_first 1236
_journal_page_last 1243
_journal_paper_doi 10.1039/D0PY01689F
_journal_volume 12
_journal_year 2021
_chemical_formula_sum 'C46 H47 Br2 N2 Ni O6'
_chemical_formula_weight 942.38
_space_group_crystal_system monoclinic
_space_group_IT_number 14
_space_group_name_Hall '-P 2yn'
_space_group_name_H-M_alt 'P 1 21/n 1'
_atom_sites_solution_hydrogens geom
_audit_creation_method SHELXL-2018/3
_audit_update_record
;
2020-11-27 deposited with the CCDC.	2021-02-10 downloaded from the CCDC.
;
_cell_angle_alpha 90
_cell_angle_beta 90
_cell_angle_gamma 90
_cell_formula_units_Z 4
_cell_length_a 8.8225(4)
_cell_length_b 23.3225(13)
_cell_length_c 20.1979(10)
_cell_measurement_reflns_used 9918
_cell_measurement_temperature 173(2)
_cell_measurement_theta_max 58.9630
_cell_measurement_theta_min 2.8954
_cell_volume 4156.0(4)
_computing_cell_refinement 'Bruker SMART'
_computing_data_collection 'Bruker SMART'
_computing_data_reduction 'Bruker SAINT'
_computing_molecular_graphics 'Bruker SHELXTL'
_computing_publication_material 'Bruker SHELXTL'
_computing_structure_refinement 'Bruker SHELXTL'
_computing_structure_solution 'Bruker SHELXTL'
_diffrn_ambient_temperature 173(2)
_diffrn_measured_fraction_theta_full 0.554
_diffrn_measured_fraction_theta_max 0.555
_diffrn_measurement_device_type 'CCD area detector'
_diffrn_measurement_method 'phi and omega scans'
_diffrn_radiation_monochromator graphite
_diffrn_radiation_source 'sealed tube'
_diffrn_radiation_type CuK\a
_diffrn_radiation_wavelength 1.54178
_diffrn_reflns_av_R_equivalents 0.0315
_diffrn_reflns_av_unetI/netI 0.0518
_diffrn_reflns_Laue_measured_fraction_full 0.554
_diffrn_reflns_Laue_measured_fraction_max 0.555
_diffrn_reflns_limit_h_max 9
_diffrn_reflns_limit_h_min -9
_diffrn_reflns_limit_k_max 25
_diffrn_reflns_limit_k_min -11
_diffrn_reflns_limit_l_max 22
_diffrn_reflns_limit_l_min -19
_diffrn_reflns_number 8004
_diffrn_reflns_point_group_measured_fraction_full 0.554
_diffrn_reflns_point_group_measured_fraction_max 0.555
_diffrn_reflns_theta_full 58.982
_diffrn_reflns_theta_max 58.982
_diffrn_reflns_theta_min 2.894
_exptl_absorpt_coefficient_mu 3.339
_exptl_absorpt_correction_type empirical
_exptl_absorpt_process_details SADABS
_exptl_crystal_colour brown
_exptl_crystal_density_diffrn 1.506
_exptl_crystal_description block
_exptl_crystal_F_000 1932
_exptl_crystal_size_max 0.230
_exptl_crystal_size_mid 0.110
_exptl_crystal_size_min 0.090
_exptl_transmission_factor_max 0.7516
_exptl_transmission_factor_min 0.4946
_refine_diff_density_max 0.798
_refine_diff_density_min -0.734
_refine_diff_density_rms 0.072
_refine_ls_extinction_method none
_refine_ls_goodness_of_fit_ref 1.001
_refine_ls_hydrogen_treatment 'riding mode'
_refine_ls_matrix_type full
_refine_ls_number_parameters 514
_refine_ls_number_reflns 3313
_refine_ls_number_restraints 0
_refine_ls_restrained_S_all 1.001
_refine_ls_R_factor_all 0.0693
_refine_ls_R_factor_gt 0.0651
_refine_ls_shift/su_max 0.000
_refine_ls_shift/su_mean 0.000
_refine_ls_structure_factor_coef Fsqd
_refine_ls_weighting_details 'w=1/[\s^2^(Fo^2^)+(0.0901P)^2^+21.5635P] where P=(Fo^2^+2Fc^2^)/3'
_refine_ls_weighting_scheme calc
_refine_ls_wR_factor_gt 0.1746
_refine_ls_wR_factor_ref 0.1789
_reflns_Friedel_coverage 0.000
_reflns_number_gt 3015
_reflns_number_total 3313
_reflns_threshold_expression 'I > 2\s(I)'
_cod_data_source_file d0py01689f2.cif
_cod_data_source_block 0
_cod_depositor_comments 'Adding full bibliography for 1560320--1560322.cif.'
_cod_original_sg_symbol_H-M 'P 21/n'
_cod_database_code 1560320
_shelx_shelxl_version_number 2018/3
_shelx_space_group_comment
;
The symmetry employed for this shelxl refinement is uniquely defined
by the following loop, which should always be used as a source of
symmetry information in preference to the above space-group names.
They are only intended as comments.
;
_shelx_estimated_absorpt_t_min 0.514
_shelx_estimated_absorpt_t_max 0.753

loop_
_space_group_symop_operation_xyz
'x, y, z'
'-x+1/2, y+1/2, -z+1/2'
'-x, -y, -z'
'x-1/2, -y-1/2, z-1/2'

loop_
_atom_site_label
_atom_site_type_symbol
_atom_site_fract_x
_atom_site_fract_y
_atom_site_fract_z
_atom_site_U_iso_or_equiv
_atom_site_adp_type
_atom_site_occupancy
_atom_site_site_symmetry_order
_atom_site_calc_flag
_atom_site_refinement_flags_posn
_atom_site_refinement_flags_adp
_atom_site_refinement_flags_occupancy
_atom_site_disorder_assembly
_atom_site_disorder_group
Ni1 Ni 1.01082(15) 0.24861(7) 0.00192(7) 0.0494(5) Uani 1 1 d . . . . .
Br1 Br 1.18278(10) 0.32580(4) 0.01300(5) 0.0490(4) Uani 1 1 d . . . . .
Br2 Br 1.17603(10) 0.17080(5) -0.00579(6) 0.0606(4) Uani 1 1 d . . . . .
O1 O 0.6656(7) 0.0563(3) 0.0585(3) 0.0474(15) Uani 1 1 d . . . . .
O2 O 0.6206(8) 0.0261(2) 0.1962(3) 0.0467(15) Uani 1 1 d . . . . .
O3 O 0.6649(8) 0.0329(3) 0.3406(3) 0.0639(19) Uani 1 1 d . . . . .
O4 O 0.6943(7) 0.4708(2) -0.0481(3) 0.0441(15) Uani 1 1 d . . . . .
O5 O 0.6881(8) 0.5238(3) -0.1793(3) 0.0578(18) Uani 1 1 d . . . . .
O6 O 0.6777(11) 0.4566(4) -0.3344(5) 0.094(3) Uani 1 1 d . . . . .
N1 N 0.8425(7) 0.2631(2) -0.0621(3) 0.0259(14) Uani 1 1 d . . . . .
N2 N 0.8349(7) 0.2486(2) 0.0644(3) 0.0253(14) Uani 1 1 d . . . . .
C1 C 0.7088(8) 0.2672(3) -0.0358(3) 0.0239(16) Uani 1 1 d . . . . .
C2 C 0.7061(9) 0.2510(3) 0.0362(4) 0.0279(17) Uani 1 1 d . . . . .
C3 C 0.5713(8) 0.2874(4) -0.0689(4) 0.0339(18) Uani 1 1 d . . . . .
H3A H 0.486187 0.286252 -0.037797 0.051 Uiso 1 1 calc R U . . .
H3B H 0.586554 0.326896 -0.084199 0.051 Uiso 1 1 calc R U . . .
H3C H 0.549229 0.262699 -0.106934 0.051 Uiso 1 1 calc R U . . .
C4 C 0.5570(9) 0.2385(3) 0.0679(4) 0.0360(19) Uani 1 1 d . . . . .
H4A H 0.475739 0.243571 0.035337 0.054 Uiso 1 1 calc R U . . .
H4B H 0.556308 0.198954 0.084174 0.054 Uiso 1 1 calc R U . . .
H4C H 0.540986 0.264893 0.105046 0.054 Uiso 1 1 calc R U . . .
C5 C 0.8626(8) 0.2763(3) -0.1318(3) 0.0254(15) Uani 1 1 d . . . . .
C6 C 0.9445(9) 0.3233(3) -0.1449(4) 0.0358(19) Uani 1 1 d . . . . .
H6A H 0.989433 0.343676 -0.109278 0.043 Uiso 1 1 calc R U . . .
C7 C 0.9660(10) 0.3434(4) -0.2103(4) 0.0392(19) Uani 1 1 d . . . . .
H7A H 1.025314 0.376668 -0.218649 0.047 Uiso 1 1 calc R U . . .
C8 C 0.9009(9) 0.3146(3) -0.2600(4) 0.0345(19) Uani 1 1 d . . . . .
H8A H 0.910238 0.328930 -0.303859 0.041 Uiso 1 1 calc R U . . .
C9 C 0.8189(9) 0.2636(3) -0.2491(4) 0.0320(18) Uani 1 1 d . . . . .
C10 C 0.7556(9) 0.2339(3) -0.3031(4) 0.0346(18) Uani 1 1 d . . . . .
H10A H 0.769921 0.248425 -0.346594 0.042 Uiso 1 1 calc R U . . .
C11 C 0.6751(10) 0.1853(4) -0.2945(4) 0.044(2) Uani 1 1 d . . . . .
H11A H 0.632121 0.166215 -0.331589 0.052 Uiso 1 1 calc R U . . .
C12 C 0.6554(9) 0.1632(4) -0.2315(4) 0.0368(19) Uani 1 1 d . . . . .
H12A H 0.597025 0.129309 -0.226399 0.044 Uiso 1 1 calc R U . . .
C13 C 0.7163(8) 0.1882(3) -0.1763(3) 0.0272(16) Uani 1 1 d . . . . .
C14 C 0.7991(8) 0.2414(3) -0.1834(4) 0.0271(16) Uani 1 1 d . . . . .
C15 C 0.7001(9) 0.1557(3) -0.1121(4) 0.0294(17) Uani 1 1 d . . . . .
C16 C 0.8263(9) 0.1357(3) -0.0775(4) 0.0342(18) Uani 1 1 d . . . . .
H16A H 0.924968 0.144832 -0.093149 0.041 Uiso 1 1 calc R U . . .
C17 C 0.8112(8) 0.1034(3) -0.0214(4) 0.0326(18) Uani 1 1 d . . . . .
H17A H 0.898730 0.090082 0.001330 0.039 Uiso 1 1 calc R U . . .
C18 C 0.6678(9) 0.0899(3) 0.0024(4) 0.0363(19) Uani 1 1 d . . . . .
C19 C 0.5416(9) 0.1088(3) -0.0299(4) 0.0353(19) Uani 1 1 d . . . . .
H19A H 0.443383 0.099741 -0.013635 0.042 Uiso 1 1 calc R U . . .
C20 C 0.5589(9) 0.1421(3) -0.0877(4) 0.0336(18) Uani 1 1 d . . . . .
H20A H 0.471213 0.155339 -0.110311 0.040 Uiso 1 1 calc R U . . .
C21 C 0.5225(10) 0.0429(4) 0.0879(4) 0.046(2) Uani 1 1 d . . . . .
H21A H 0.452274 0.026813 0.054464 0.055 Uiso 1 1 calc R U . . .
H21B H 0.475928 0.077592 0.107420 0.055 Uiso 1 1 calc R U . . .
C22 C 0.5558(12) -0.0007(4) 0.1407(4) 0.050(2) Uani 1 1 d . . . . .
H22A H 0.460844 -0.020206 0.153814 0.060 Uiso 1 1 calc R U . . .
H22B H 0.626498 -0.029917 0.123173 0.060 Uiso 1 1 calc R U . . .
C23 C 0.6890(12) -0.0144(4) 0.2398(5) 0.052(2) Uani 1 1 d . . . . .
H23A H 0.763699 -0.037778 0.215071 0.062 Uiso 1 1 calc R U . . .
H23B H 0.610413 -0.040503 0.257606 0.062 Uiso 1 1 calc R U . . .
C24 C 0.7666(15) 0.0161(5) 0.2958(5) 0.072(3) Uani 1 1 d . . . . .
H24A H 0.841191 -0.009902 0.316799 0.086 Uiso 1 1 calc R U . . .
H24B H 0.821847 0.049877 0.278510 0.086 Uiso 1 1 calc R U . . .
C25 C 0.7408(14) 0.0608(5) 0.3957(5) 0.068(3) Uani 1 1 d . . . . .
H25A H 0.665322 0.073043 0.428337 0.102 Uiso 1 1 calc R U . . .
H25B H 0.811764 0.033909 0.416328 0.102 Uiso 1 1 calc R U . . .
H25C H 0.796484 0.094370 0.379459 0.102 Uiso 1 1 calc R U . . .
C26 C 0.8505(8) 0.2355(3) 0.1346(4) 0.0292(17) Uani 1 1 d . . . . .
C27 C 0.9284(10) 0.1863(4) 0.1485(4) 0.040(2) Uani 1 1 d . . . . .
H27A H 0.973336 0.165085 0.113482 0.048 Uiso 1 1 calc R U . . .
C28 C 0.9426(12) 0.1668(4) 0.2133(5) 0.053(2) Uani 1 1 d . . . . .
H28A H 0.998375 0.132898 0.222464 0.063 Uiso 1 1 calc R U . . .
C29 C 0.8781(11) 0.1957(4) 0.2622(4) 0.047(2) Uani 1 1 d . . . . .
H29A H 0.883389 0.180734 0.305823 0.056 Uiso 1 1 calc R U . . .
C30 C 0.8008(10) 0.2487(4) 0.2514(4) 0.043(2) Uani 1 1 d . . . . .
C31 C 0.7339(10) 0.2770(4) 0.3040(4) 0.044(2) Uani 1 1 d . . . . .
H31A H 0.743254 0.261651 0.347395 0.053 Uiso 1 1 calc R U . . .
C32 C 0.6547(11) 0.3266(4) 0.2947(4) 0.054(3) Uani 1 1 d . . . . .
H32A H 0.607658 0.344995 0.331304 0.065 Uiso 1 1 calc R U . . .
C33 C 0.6425(10) 0.3504(4) 0.2313(4) 0.042(2) Uani 1 1 d . . . . .
H33A H 0.585515 0.384579 0.225513 0.051 Uiso 1 1 calc R U . . .
C34 C 0.7115(9) 0.3254(3) 0.1765(4) 0.0348(19) Uani 1 1 d . . . . .
C35 C 0.7876(8) 0.2710(3) 0.1852(4) 0.0280(17) Uani 1 1 d . . . . .
C36 C 0.7068(9) 0.3610(3) 0.1140(4) 0.0330(18) Uani 1 1 d . . . . .
C37 C 0.8386(8) 0.3742(3) 0.0805(4) 0.0305(17) Uani 1 1 d . . . . .
H37A H 0.931862 0.358543 0.095562 0.037 Uiso 1 1 calc R U . . .
C38 C 0.8386(8) 0.4095(3) 0.0260(4) 0.0326(18) Uani 1 1 d . . . . .
H38A H 0.930733 0.417411 0.003419 0.039 Uiso 1 1 calc R U . . .
C39 C 0.7060(9) 0.4333(3) 0.0042(4) 0.0357(18) Uani 1 1 d . . . . .
C40 C 0.5717(9) 0.4208(4) 0.0369(4) 0.041(2) Uani 1 1 d . . . . .
H40A H 0.479204 0.437209 0.022014 0.049 Uiso 1 1 calc R U . . .
C41 C 0.5718(9) 0.3846(3) 0.0912(4) 0.040(2) Uani 1 1 d . . . . .
H41A H 0.479204 0.375880 0.113047 0.047 Uiso 1 1 calc R U . . .
C42 C 0.8271(10) 0.4849(3) -0.0830(4) 0.0383(19) Uani 1 1 d . . . . .
H42A H 0.862341 0.451250 -0.108553 0.046 Uiso 1 1 calc R U . . .
H42B H 0.908043 0.495797 -0.051442 0.046 Uiso 1 1 calc R U . . .
C43 C 0.7963(11) 0.5334(4) -0.1287(4) 0.048(2) Uani 1 1 d . . . . .
H43A H 0.761849 0.566491 -0.101943 0.057 Uiso 1 1 calc R U . . .
H43B H 0.893099 0.544504 -0.149921 0.057 Uiso 1 1 calc R U . . .
C44 C 0.7342(13) 0.4831(5) -0.2258(5) 0.060(3) Uani 1 1 d . . . . .
H44A H 0.709262 0.443975 -0.210268 0.072 Uiso 1 1 calc R U . . .
H44B H 0.844956 0.485544 -0.233058 0.072 Uiso 1 1 calc R U . . .
C45 C 0.6495(16) 0.4964(5) -0.2897(5) 0.073(3) Uani 1 1 d . . . . .
H45A H 0.539216 0.497998 -0.280785 0.088 Uiso 1 1 calc R U . . .
H45B H 0.681659 0.534291 -0.306747 0.088 Uiso 1 1 calc R U . . .
C46 C 0.577(2) 0.4652(7) -0.3914(7) 0.140(8) Uani 1 1 d . . . . .
H46A H 0.597697 0.435736 -0.424813 0.210 Uiso 1 1 calc R U . . .
H46B H 0.471477 0.462440 -0.376987 0.210 Uiso 1 1 calc R U . . .
H46C H 0.595602 0.503216 -0.410472 0.210 Uiso 1 1 calc R U . . .

loop_
_atom_site_aniso_label
_atom_site_aniso_U_11
_atom_site_aniso_U_22
_atom_site_aniso_U_33
_atom_site_aniso_U_23
_atom_site_aniso_U_13
_atom_site_aniso_U_12
Ni1 0.0172(7) 0.1082(13) 0.0226(8) 0.0031(7) -0.0024(6) 0.0096(7)
Br1 0.0299(5) 0.0786(7) 0.0386(6) 0.0011(4) 0.0018(4) 0.0118(4)
Br2 0.0285(5) 0.0829(8) 0.0703(8) -0.0099(5) -0.0062(5) 0.0028(5)
O1 0.046(3) 0.056(3) 0.040(3) 0.020(3) -0.002(3) -0.002(3)
O2 0.072(4) 0.038(3) 0.030(3) 0.005(2) -0.005(3) -0.004(3)
O3 0.059(4) 0.077(4) 0.055(4) -0.001(4) -0.002(4) -0.001(4)
O4 0.041(3) 0.046(3) 0.045(3) 0.012(3) 0.005(3) 0.013(3)
O5 0.048(4) 0.076(4) 0.050(4) 0.009(3) -0.001(3) 0.010(3)
O6 0.096(7) 0.106(7) 0.078(6) -0.004(5) -0.007(5) 0.001(6)
N1 0.019(3) 0.041(3) 0.018(3) -0.003(3) -0.004(3) 0.002(3)
N2 0.027(4) 0.029(3) 0.020(3) -0.003(2) -0.007(3) 0.000(2)
C1 0.022(4) 0.032(4) 0.018(4) -0.006(3) -0.004(3) -0.002(3)
C2 0.025(4) 0.037(4) 0.021(4) -0.006(3) 0.000(4) -0.001(3)
C3 0.017(4) 0.055(5) 0.030(4) -0.005(4) -0.004(3) 0.017(3)
C4 0.033(4) 0.047(4) 0.028(4) -0.002(3) 0.000(4) -0.007(4)
C5 0.019(3) 0.034(4) 0.023(4) 0.000(3) -0.001(3) 0.004(3)
C6 0.036(4) 0.043(4) 0.028(4) -0.003(3) 0.003(4) 0.000(4)
C7 0.037(5) 0.047(4) 0.034(4) 0.001(4) 0.003(4) 0.000(4)
C8 0.033(4) 0.045(4) 0.025(4) 0.007(3) 0.001(4) 0.011(4)
C9 0.030(4) 0.041(4) 0.024(4) -0.003(3) 0.004(4) 0.008(3)
C10 0.033(4) 0.054(5) 0.017(4) 0.000(3) -0.007(4) 0.006(4)
C11 0.048(5) 0.063(5) 0.020(4) -0.013(4) -0.002(4) -0.004(4)
C12 0.036(4) 0.046(4) 0.029(4) -0.004(3) -0.010(4) -0.002(4)
C13 0.022(4) 0.040(4) 0.020(4) -0.003(3) -0.006(3) 0.004(3)
C14 0.017(4) 0.042(4) 0.022(4) -0.002(3) -0.004(3) 0.007(3)
C15 0.034(4) 0.029(4) 0.025(4) -0.006(3) 0.000(4) -0.001(3)
C16 0.033(4) 0.039(4) 0.031(4) 0.000(3) 0.000(4) 0.004(3)
C17 0.023(4) 0.044(4) 0.030(4) 0.005(3) -0.007(4) 0.003(3)
C18 0.040(5) 0.041(4) 0.029(4) 0.003(3) -0.003(4) 0.001(4)
C19 0.031(4) 0.041(4) 0.034(4) -0.001(3) 0.003(4) -0.007(3)
C20 0.029(4) 0.040(4) 0.032(4) 0.001(3) -0.005(4) -0.001(3)
C21 0.050(5) 0.049(5) 0.037(5) 0.004(4) 0.008(4) -0.011(4)
C22 0.072(7) 0.045(5) 0.032(5) -0.001(4) 0.001(5) -0.014(5)
C23 0.066(6) 0.044(5) 0.045(5) 0.007(4) -0.008(5) 0.011(5)
C24 0.091(9) 0.082(7) 0.042(6) -0.001(5) -0.002(6) 0.038(7)
C25 0.081(8) 0.071(7) 0.052(6) -0.007(5) -0.002(6) 0.000(6)
C26 0.023(4) 0.045(4) 0.020(4) 0.002(3) -0.003(3) -0.011(3)
C27 0.039(5) 0.044(4) 0.038(5) 0.008(4) -0.013(4) 0.004(4)
C28 0.064(6) 0.057(5) 0.037(5) 0.008(4) -0.017(5) -0.001(5)
C29 0.049(5) 0.059(5) 0.032(5) 0.019(4) -0.017(4) -0.014(4)
C30 0.039(5) 0.069(6) 0.022(4) -0.005(4) 0.001(4) -0.031(4)
C31 0.050(5) 0.058(5) 0.024(4) -0.001(4) -0.002(4) -0.026(5)
C32 0.051(6) 0.085(7) 0.026(5) -0.017(4) 0.015(4) -0.026(5)
C33 0.039(5) 0.049(5) 0.040(5) -0.018(4) 0.009(4) -0.016(4)
C34 0.033(4) 0.050(4) 0.021(4) -0.011(3) 0.006(4) -0.019(4)
C35 0.023(4) 0.040(4) 0.021(4) 0.002(3) -0.007(3) -0.011(3)
C36 0.031(4) 0.034(4) 0.034(4) -0.013(3) 0.006(4) 0.000(3)
C37 0.025(4) 0.038(4) 0.028(4) -0.007(3) 0.004(3) -0.003(3)
C38 0.024(4) 0.039(4) 0.034(4) 0.000(3) 0.005(3) 0.000(3)
C39 0.039(5) 0.035(4) 0.033(4) -0.003(3) -0.002(4) 0.004(4)
C40 0.022(4) 0.049(5) 0.050(5) -0.002(4) -0.001(4) 0.008(3)
C41 0.029(4) 0.045(4) 0.044(5) -0.006(4) 0.013(4) 0.000(4)
C42 0.040(5) 0.041(4) 0.034(4) 0.001(3) -0.003(4) 0.010(4)
C43 0.057(6) 0.045(5) 0.041(5) 0.001(4) 0.004(5) 0.000(4)
C44 0.059(6) 0.079(7) 0.043(6) 0.009(5) -0.015(5) 0.004(5)
C45 0.095(9) 0.072(7) 0.052(7) 0.007(6) -0.002(7) -0.004(7)
C46 0.22(2) 0.123(12) 0.078(10) 0.034(9) -0.097(13) -0.076(14)

loop_
_atom_type_symbol
_atom_type_description
_atom_type_scat_dispersion_real
_atom_type_scat_dispersion_imag
_atom_type_scat_source
C C 0.0181 0.0091 'International Tables Vol C Tables 4.2.6.8 and 6.1.1.4'
H H 0.0000 0.0000 'International Tables Vol C Tables 4.2.6.8 and 6.1.1.4'
Br Br -0.6763 1.2805 'International Tables Vol C Tables 4.2.6.8 and 6.1.1.4'
N N 0.0311 0.0180 'International Tables Vol C Tables 4.2.6.8 and 6.1.1.4'
Ni Ni -3.0029 0.5091 'International Tables Vol C Tables 4.2.6.8 and 6.1.1.4'
O O 0.0492 0.0322 'International Tables Vol C Tables 4.2.6.8 and 6.1.1.4'

loop_
_geom_angle_atom_site_label_1
_geom_angle_atom_site_label_2
_geom_angle_atom_site_label_3
_geom_angle
_geom_angle_site_symmetry_1
_geom_angle_site_symmetry_3
_geom_angle_publ_flag
N1 Ni1 N2 80.3(2) . . ?
N1 Ni1 Br2 123.53(18) . . ?
N2 Ni1 Br2 121.77(18) . . ?
N1 Ni1 Br1 114.18(18) . . ?
N2 Ni1 Br1 115.97(18) . . ?
Br2 Ni1 Br1 101.40(6) . . ?
C18 O1 C21 118.5(7) . . ?
C22 O2 C23 111.7(6) . . ?
C24 O3 C25 110.0(9) . . ?
C39 O4 C42 118.1(6) . . ?
C44 O5 C43 113.4(7) . . ?
C45 O6 C46 109.1(12) . . ?
C1 N1 C5 119.5(6) . . ?
C1 N1 Ni1 115.1(5) . . ?
C5 N1 Ni1 124.9(4) . . ?
C2 N2 C26 122.0(6) . . ?
C2 N2 Ni1 114.2(5) . . ?
C26 N2 Ni1 122.7(5) . . ?
N1 C1 C3 126.2(6) . . ?
N1 C1 C2 113.1(7) . . ?
C3 C1 C2 120.7(6) . . ?
N2 C2 C4 125.9(7) . . ?
N2 C2 C1 115.5(6) . . ?
C4 C2 C1 118.6(7) . . ?
C1 C3 H3A 109.5 . . ?
C1 C3 H3B 109.5 . . ?
H3A C3 H3B 109.5 . . ?
C1 C3 H3C 109.5 . . ?
H3A C3 H3C 109.5 . . ?
H3B C3 H3C 109.5 . . ?
C2 C4 H4A 109.5 . . ?
C2 C4 H4B 109.5 . . ?
H4A C4 H4B 109.5 . . ?
C2 C4 H4C 109.5 . . ?
H4A C4 H4C 109.5 . . ?
H4B C4 H4C 109.5 . . ?
C6 C5 C14 122.0(7) . . ?
C6 C5 N1 115.6(7) . . ?
C14 C5 N1 122.4(6) . . ?
C5 C6 C7 122.0(8) . . ?
C5 C6 H6A 119.0 . . ?
C7 C6 H6A 119.0 . . ?
C8 C7 C6 118.4(8) . . ?
C8 C7 H7A 120.8 . . ?
C6 C7 H7A 120.8 . . ?
C7 C8 C9 121.8(7) . . ?
C7 C8 H8A 119.1 . . ?
C9 C8 H8A 119.1 . . ?
C10 C9 C8 119.9(7) . . ?
C10 C9 C14 119.4(7) . . ?
C8 C9 C14 120.7(7) . . ?
C11 C10 C9 121.5(7) . . ?
C11 C10 H10A 119.2 . . ?
C9 C10 H10A 119.2 . . ?
C10 C11 C12 119.8(8) . . ?
C10 C11 H11A 120.1 . . ?
C12 C11 H11A 120.1 . . ?
C13 C12 C11 122.9(8) . . ?
C13 C12 H12A 118.6 . . ?
C11 C12 H12A 118.6 . . ?
C12 C13 C14 118.8(7) . . ?
C12 C13 C15 116.8(7) . . ?
C14 C13 C15 124.3(7) . . ?
C5 C14 C9 114.9(7) . . ?
C5 C14 C13 127.6(7) . . ?
C9 C14 C13 117.5(7) . . ?
C20 C15 C16 117.7(7) . . ?
C20 C15 C13 120.6(7) . . ?
C16 C15 C13 121.5(7) . . ?
C17 C16 C15 121.4(7) . . ?
C17 C16 H16A 119.3 . . ?
C15 C16 H16A 119.3 . . ?
C16 C17 C18 120.0(8) . . ?
C16 C17 H17A 120.0 . . ?
C18 C17 H17A 120.0 . . ?
C19 C18 O1 124.5(7) . . ?
C19 C18 C17 120.3(7) . . ?
O1 C18 C17 115.2(7) . . ?
C18 C19 C20 119.0(7) . . ?
C18 C19 H19A 120.5 . . ?
C20 C19 H19A 120.5 . . ?
C15 C20 C19 121.4(8) . . ?
C15 C20 H20A 119.3 . . ?
C19 C20 H20A 119.3 . . ?
O1 C21 C22 105.6(8) . . ?
O1 C21 H21A 110.6 . . ?
C22 C21 H21A 110.6 . . ?
O1 C21 H21B 110.6 . . ?
C22 C21 H21B 110.6 . . ?
H21A C21 H21B 108.7 . . ?
O2 C22 C21 110.3(7) . . ?
O2 C22 H22A 109.6 . . ?
C21 C22 H22A 109.6 . . ?
O2 C22 H22B 109.6 . . ?
C21 C22 H22B 109.6 . . ?
H22A C22 H22B 108.1 . . ?
O2 C23 C24 110.1(8) . . ?
O2 C23 H23A 109.6 . . ?
C24 C23 H23A 109.6 . . ?
O2 C23 H23B 109.6 . . ?
C24 C23 H23B 109.6 . . ?
H23A C23 H23B 108.2 . . ?
O3 C24 C23 110.1(10) . . ?
O3 C24 H24A 109.6 . . ?
C23 C24 H24A 109.6 . . ?
O3 C24 H24B 109.6 . . ?
C23 C24 H24B 109.6 . . ?
H24A C24 H24B 108.2 . . ?
O3 C25 H25A 109.5 . . ?
O3 C25 H25B 109.5 . . ?
H25A C25 H25B 109.5 . . ?
O3 C25 H25C 109.5 . . ?
H25A C25 H25C 109.5 . . ?
H25B C25 H25C 109.5 . . ?
C27 C26 C35 122.3(7) . . ?
C27 C26 N2 115.1(7) . . ?
C35 C26 N2 122.5(7) . . ?
C26 C27 C28 120.9(8) . . ?
C26 C27 H27A 119.6 . . ?
C28 C27 H27A 119.6 . . ?
C29 C28 C27 119.8(9) . . ?
C29 C28 H28A 120.1 . . ?
C27 C28 H28A 120.1 . . ?
C28 C29 C30 122.2(8) . . ?
C28 C29 H29A 118.9 . . ?
C30 C29 H29A 118.9 . . ?
C31 C30 C29 120.0(8) . . ?
C31 C30 C35 120.4(9) . . ?
C29 C30 C35 119.6(7) . . ?
C32 C31 C30 121.1(8) . . ?
C32 C31 H31A 119.4 . . ?
C30 C31 H31A 119.4 . . ?
C31 C32 C33 120.1(8) . . ?
C31 C32 H32A 120.0 . . ?
C33 C32 H32A 120.0 . . ?
C34 C33 C32 121.9(9) . . ?
C34 C33 H33A 119.1 . . ?
C32 C33 H33A 119.1 . . ?
C33 C34 C35 118.3(7) . . ?
C33 C34 C36 115.0(7) . . ?
C35 C34 C36 126.5(6) . . ?
C26 C35 C30 115.0(7) . . ?
C26 C35 C34 127.1(7) . . ?
C30 C35 C34 117.9(7) . . ?
C37 C36 C41 118.1(7) . . ?
C37 C36 C34 120.6(7) . . ?
C41 C36 C34 121.2(6) . . ?
C38 C37 C36 121.8(7) . . ?
C38 C37 H37A 119.1 . . ?
C36 C37 H37A 119.1 . . ?
C39 C38 C37 120.1(7) . . ?
C39 C38 H38A 120.0 . . ?
C37 C38 H38A 120.0 . . ?
C38 C39 O4 124.7(7) . . ?
C38 C39 C40 119.4(7) . . ?
O4 C39 C40 115.8(7) . . ?
C41 C40 C39 120.3(8) . . ?
C41 C40 H40A 119.8 . . ?
C39 C40 H40A 119.8 . . ?
C40 C41 C36 120.3(7) . . ?
C40 C41 H41A 119.8 . . ?
C36 C41 H41A 119.8 . . ?
O4 C42 C43 109.7(7) . . ?
O4 C42 H42A 109.7 . . ?
C43 C42 H42A 109.7 . . ?
O4 C42 H42B 109.7 . . ?
C43 C42 H42B 109.7 . . ?
H42A C42 H42B 108.2 . . ?
O5 C43 C42 116.8(7) . . ?
O5 C43 H43A 108.1 . . ?
C42 C43 H43A 108.1 . . ?
O5 C43 H43B 108.1 . . ?
C42 C43 H43B 108.1 . . ?
H43A C43 H43B 107.3 . . ?
O5 C44 C45 106.8(9) . . ?
O5 C44 H44A 110.4 . . ?
C45 C44 H44A 110.4 . . ?
O5 C44 H44B 110.4 . . ?
C45 C44 H44B 110.4 . . ?
H44A C44 H44B 108.6 . . ?
O6 C45 C44 110.1(10) . . ?
O6 C45 H45A 109.6 . . ?
C44 C45 H45A 109.6 . . ?
O6 C45 H45B 109.6 . . ?
C44 C45 H45B 109.6 . . ?
H45A C45 H45B 108.1 . . ?
O6 C46 H46A 109.5 . . ?
O6 C46 H46B 109.5 . . ?
H46A C46 H46B 109.5 . . ?
O6 C46 H46C 109.5 . . ?
H46A C46 H46C 109.5 . . ?
H46B C46 H46C 109.5 . . ?

loop_
_geom_bond_atom_site_label_1
_geom_bond_atom_site_label_2
_geom_bond_distance
_geom_bond_site_symmetry_2
_geom_bond_publ_flag
Ni1 N1 1.998(6) . ?
Ni1 N2 2.001(6) . ?
Ni1 Br2 2.3329(18) . ?
Ni1 Br1 2.3649(19) . ?
O1 C18 1.378(10) . ?
O1 C21 1.430(10) . ?
O2 C22 1.405(11) . ?
O2 C23 1.425(11) . ?
O3 C24 1.333(12) . ?
O3 C25 1.453(13) . ?
O4 C39 1.375(10) . ?
O4 C42 1.407(9) . ?
O5 C44 1.396(12) . ?
O5 C43 1.416(12) . ?
O6 C45 1.320(14) . ?
O6 C46 1.466(17) . ?
N1 C1 1.297(9) . ?
N1 C5 1.451(9) . ?
N2 C2 1.273(11) . ?
N2 C26 1.455(10) . ?
C1 C3 1.463(11) . ?
C1 C2 1.503(10) . ?
C2 C4 1.492(10) . ?
C3 H3A 0.9800 . ?
C3 H3B 0.9800 . ?
C3 H3C 0.9800 . ?
C4 H4A 0.9800 . ?
C4 H4B 0.9800 . ?
C4 H4C 0.9800 . ?
C5 C6 1.339(11) . ?
C5 C14 1.436(11) . ?
C6 C7 1.414(11) . ?
C6 H6A 0.9500 . ?
C7 C8 1.339(12) . ?
C7 H7A 0.9500 . ?
C8 C9 1.410(12) . ?
C8 H8A 0.9500 . ?
C9 C10 1.407(11) . ?
C9 C14 1.436(11) . ?
C10 C11 1.350(12) . ?
C10 H10A 0.9500 . ?
C11 C12 1.382(12) . ?
C11 H11A 0.9500 . ?
C12 C13 1.368(11) . ?
C12 H12A 0.9500 . ?
C13 C14 1.448(10) . ?
C13 C15 1.508(10) . ?
C15 C20 1.378(10) . ?
C15 C16 1.395(12) . ?
C16 C17 1.368(11) . ?
C16 H16A 0.9500 . ?
C17 C18 1.389(11) . ?
C17 H17A 0.9500 . ?
C18 C19 1.364(12) . ?
C19 C20 1.410(11) . ?
C19 H19A 0.9500 . ?
C20 H20A 0.9500 . ?
C21 C22 1.501(12) . ?
C21 H21A 0.9900 . ?
C21 H21B 0.9900 . ?
C22 H22A 0.9900 . ?
C22 H22B 0.9900 . ?
C23 C24 1.502(15) . ?
C23 H23A 0.9900 . ?
C23 H23B 0.9900 . ?
C24 H24A 0.9900 . ?
C24 H24B 0.9900 . ?
C25 H25A 0.9800 . ?
C25 H25B 0.9800 . ?
C25 H25C 0.9800 . ?
C26 C27 1.367(11) . ?
C26 C35 1.429(11) . ?
C27 C28 1.391(12) . ?
C27 H27A 0.9500 . ?
C28 C29 1.323(14) . ?
C28 H28A 0.9500 . ?
C29 C30 1.428(13) . ?
C29 H29A 0.9500 . ?
C30 C31 1.384(12) . ?
C30 C35 1.440(12) . ?
C31 C32 1.364(14) . ?
C31 H31A 0.9500 . ?
C32 C33 1.400(13) . ?
C32 H32A 0.9500 . ?
C33 C34 1.391(11) . ?
C33 H33A 0.9500 . ?
C34 C35 1.445(11) . ?
C34 C36 1.511(11) . ?
C36 C37 1.380(10) . ?
C36 C41 1.391(12) . ?
C37 C38 1.376(11) . ?
C37 H37A 0.9500 . ?
C38 C39 1.367(12) . ?
C38 H38A 0.9500 . ?
C39 C40 1.388(11) . ?
C40 C41 1.384(12) . ?
C40 H40A 0.9500 . ?
C41 H41A 0.9500 . ?
C42 C43 1.484(12) . ?
C42 H42A 0.9900 . ?
C42 H42B 0.9900 . ?
C43 H43A 0.9900 . ?
C43 H43B 0.9900 . ?
C44 C45 1.522(15) . ?
C44 H44A 0.9900 . ?
C44 H44B 0.9900 . ?
C45 H45A 0.9900 . ?
C45 H45B 0.9900 . ?
C46 H46A 0.9800 . ?
C46 H46B 0.9800 . ?
C46 H46C 0.9800 . ?

loop_
_geom_torsion_atom_site_label_1
_geom_torsion_atom_site_label_2
_geom_torsion_atom_site_label_3
_geom_torsion_atom_site_label_4
_geom_torsion
_geom_torsion_site_symmetry_1
_geom_torsion_site_symmetry_2
_geom_torsion_site_symmetry_3
_geom_torsion_site_symmetry_4
_geom_torsion_publ_flag
C5 N1 C1 C3 -3.6(11) . . . . ?
Ni1 N1 C1 C3 168.5(6) . . . . ?
C5 N1 C1 C2 178.9(6) . . . . ?
Ni1 N1 C1 C2 -9.1(7) . . . . ?
C26 N2 C2 C4 -3.1(11) . . . . ?
Ni1 N2 C2 C4 165.3(6) . . . . ?
C26 N2 C2 C1 177.8(6) . . . . ?
Ni1 N2 C2 C1 -13.8(8) . . . . ?
N1 C1 C2 N2 15.4(9) . . . . ?
C3 C1 C2 N2 -162.3(7) . . . . ?
N1 C1 C2 C4 -163.7(6) . . . . ?
C3 C1 C2 C4 18.6(10) . . . . ?
C1 N1 C5 C6 112.3(8) . . . . ?
Ni1 N1 C5 C6 -58.9(8) . . . . ?
C1 N1 C5 C14 -67.7(9) . . . . ?
Ni1 N1 C5 C14 121.1(6) . . . . ?
C14 C5 C6 C7 3.9(12) . . . . ?
N1 C5 C6 C7 -176.2(7) . . . . ?
C5 C6 C7 C8 0.6(12) . . . . ?
C6 C7 C8 C9 -3.3(12) . . . . ?
C7 C8 C9 C10 -178.4(7) . . . . ?
C7 C8 C9 C14 1.6(12) . . . . ?
C8 C9 C10 C11 -179.3(8) . . . . ?
C14 C9 C10 C11 0.7(12) . . . . ?
C9 C10 C11 C12 -0.9(13) . . . . ?
C10 C11 C12 C13 -1.0(14) . . . . ?
C11 C12 C13 C14 3.0(12) . . . . ?
C11 C12 C13 C15 -173.3(8) . . . . ?
C6 C5 C14 C9 -5.2(10) . . . . ?
N1 C5 C14 C9 174.8(6) . . . . ?
C6 C5 C14 C13 176.2(7) . . . . ?
N1 C5 C14 C13 -3.8(11) . . . . ?
C10 C9 C14 C5 -177.5(6) . . . . ?
C8 C9 C14 C5 2.6(10) . . . . ?
C10 C9 C14 C13 1.3(10) . . . . ?
C8 C9 C14 C13 -178.7(6) . . . . ?
C12 C13 C14 C5 175.5(7) . . . . ?
C15 C13 C14 C5 -8.5(11) . . . . ?
C12 C13 C14 C9 -3.1(10) . . . . ?
C15 C13 C14 C9 172.9(7) . . . . ?
C12 C13 C15 C20 -59.4(9) . . . . ?
C14 C13 C15 C20 124.5(8) . . . . ?
C12 C13 C15 C16 117.0(8) . . . . ?
C14 C13 C15 C16 -59.1(10) . . . . ?
C20 C15 C16 C17 0.4(11) . . . . ?
C13 C15 C16 C17 -176.0(7) . . . . ?
C15 C16 C17 C18 -0.3(12) . . . . ?
C21 O1 C18 C19 -4.1(12) . . . . ?
C21 O1 C18 C17 177.0(7) . . . . ?
C16 C17 C18 C19 0.0(12) . . . . ?
C16 C17 C18 O1 178.9(7) . . . . ?
O1 C18 C19 C20 -178.7(7) . . . . ?
C17 C18 C19 C20 0.1(12) . . . . ?
C16 C15 C20 C19 -0.3(11) . . . . ?
C13 C15 C20 C19 176.2(6) . . . . ?
C18 C19 C20 C15 0.0(12) . . . . ?
C18 O1 C21 C22 171.7(7) . . . . ?
C23 O2 C22 C21 -164.9(7) . . . . ?
O1 C21 C22 O2 76.0(9) . . . . ?
C22 O2 C23 C24 175.9(8) . . . . ?
C25 O3 C24 C23 178.3(8) . . . . ?
O2 C23 C24 O3 78.3(11) . . . . ?
C2 N2 C26 C27 117.4(8) . . . . ?
Ni1 N2 C26 C27 -50.0(8) . . . . ?
C2 N2 C26 C35 -61.9(10) . . . . ?
Ni1 N2 C26 C35 130.7(6) . . . . ?
C35 C26 C27 C28 3.6(13) . . . . ?
N2 C26 C27 C28 -175.7(8) . . . . ?
C26 C27 C28 C29 1.1(14) . . . . ?
C27 C28 C29 C30 -3.8(15) . . . . ?
C28 C29 C30 C31 179.4(9) . . . . ?
C28 C29 C30 C35 2.0(14) . . . . ?
C29 C30 C31 C32 -177.6(8) . . . . ?
C35 C30 C31 C32 -0.2(13) . . . . ?
C30 C31 C32 C33 -1.3(13) . . . . ?
C31 C32 C33 C34 -1.1(13) . . . . ?
C32 C33 C34 C35 4.9(12) . . . . ?
C32 C33 C34 C36 -171.4(7) . . . . ?
C27 C26 C35 C30 -5.1(11) . . . . ?
N2 C26 C35 C30 174.1(6) . . . . ?
C27 C26 C35 C34 176.0(7) . . . . ?
N2 C26 C35 C34 -4.8(12) . . . . ?
C31 C30 C35 C26 -175.0(7) . . . . ?
C29 C30 C35 C26 2.4(11) . . . . ?
C31 C30 C35 C34 4.0(11) . . . . ?
C29 C30 C35 C34 -178.6(7) . . . . ?
C33 C34 C35 C26 172.7(7) . . . . ?
C36 C34 C35 C26 -11.6(12) . . . . ?
C33 C34 C35 C30 -6.2(11) . . . . ?
C36 C34 C35 C30 169.5(7) . . . . ?
C33 C34 C36 C37 125.2(8) . . . . ?
C35 C34 C36 C37 -50.7(11) . . . . ?
C33 C34 C36 C41 -50.2(10) . . . . ?
C35 C34 C36 C41 134.0(8) . . . . ?
C41 C36 C37 C38 -0.3(11) . . . . ?
C34 C36 C37 C38 -175.8(7) . . . . ?
C36 C37 C38 C39 1.1(11) . . . . ?
C37 C38 C39 O4 177.3(7) . . . . ?
C37 C38 C39 C40 -0.9(12) . . . . ?
C42 O4 C39 C38 1.8(12) . . . . ?
C42 O4 C39 C40 -180.0(7) . . . . ?
C38 C39 C40 C41 0.0(12) . . . . ?
O4 C39 C40 C41 -178.4(7) . . . . ?
C39 C40 C41 C36 0.8(12) . . . . ?
C37 C36 C41 C40 -0.7(11) . . . . ?
C34 C36 C41 C40 174.8(7) . . . . ?
C39 O4 C42 C43 -169.7(7) . . . . ?
C44 O5 C43 C42 -66.1(10) . . . . ?
O4 C42 C43 O5 -62.4(9) . . . . ?
C43 O5 C44 C45 -154.8(8) . . . . ?
C46 O6 C45 C44 171.2(10) . . . . ?
O5 C44 C45 O6 -174.6(9) . . . . ?
